data_4071003
loop_
_publ_author_name
'Paredes, Paloma'
'D\'iez, Josefina'
'Gamasa, M. Pilar'

_publ_section_title
;
 Synthesis of Enantiopure Iridium(I) and Iridium(III) Pybox Complexes and
 Their Application in the Asymmetric Transfer Hydrogenation of
 Ketones&#x2020;
;
_journal_issue 11
_journal_name_full Organometallics
_journal_page_first 2597
_journal_paper_doi 10.1021/om7011997
_journal_volume 27
_journal_year 2008
_chemical_absolute_configuration ad
_chemical_compound_source synthesis
_chemical_formula_moiety 'C19 H27 I2 Ir N3 O2, F6  P'
_chemical_formula_sum 'C19 H27 F6 I2 Ir N3 O2 P'
_chemical_formula_weight 920.41
_chemical_name_systematic
;
 ?
;
_space_group_IT_number 4
_symmetry_cell_setting monoclinic
_symmetry_space_group_name_Hall 'P 2yb'
_symmetry_space_group_name_H-M 'P 1 21 1'
_atom_sites_solution_hydrogens geom
_atom_sites_solution_primary direct
_atom_sites_solution_secondary difmap
_audit_creation_method SHELXL-97
_cell_angle_alpha 90.00
_cell_angle_beta 91.409(1)
_cell_angle_gamma 90.00
_cell_formula_units_Z 2
_cell_length_a 7.7764(6)
_cell_length_b 17.4020(13)
_cell_length_c 9.3814(7)
_cell_measurement_temperature 293(2)
_cell_volume 1269.15(17)
_computing_cell_refinement 'Bruker SMART (Bruker 2001)'
_computing_data_collection 'Bruker SMART (Bruker 2001)'
_computing_data_reduction 'Bruker SHELXTL (Bruker 2000)'
_computing_molecular_graphics 'PLATON (Spek, 2007)'
_computing_publication_material 'SHELXL-97 (Sheldrick, 1997)'
_computing_structure_refinement 'SHELXL-97 (Sheldrick, 1997)'
_computing_structure_solution 'SHELXS-97 (Sheldrick, 1990)'
_diffrn_ambient_temperature 293(2)
_diffrn_measured_fraction_theta_full 0.985
_diffrn_measured_fraction_theta_max 0.985
_diffrn_measurement_device_type 'CCD area detector'
_diffrn_measurement_method 'phi and omega scans'
_diffrn_radiation_monochromator graphite
_diffrn_radiation_source 'fine-focus sealed tube'
_diffrn_radiation_type MoK\a
_diffrn_radiation_wavelength 0.71073
_diffrn_reflns_av_R_equivalents 0.0319
_diffrn_reflns_av_sigmaI/netI 0.0400
_diffrn_reflns_limit_h_max 10
_diffrn_reflns_limit_h_min -9
_diffrn_reflns_limit_k_max 22
_diffrn_reflns_limit_k_min -22
_diffrn_reflns_limit_l_max 9
_diffrn_reflns_limit_l_min -12
_diffrn_reflns_number 8467
_diffrn_reflns_theta_full 28.08
_diffrn_reflns_theta_max 28.08
_diffrn_reflns_theta_min 2.17
_exptl_absorpt_coefficient_mu 7.822
_exptl_absorpt_correction_T_max 1
_exptl_absorpt_correction_T_min 0.497078
_exptl_absorpt_correction_type empirical
_exptl_absorpt_process_details 'SADABS (Sheldrick,G.M.,1997-2001)'
_exptl_crystal_colour red
_exptl_crystal_density_diffrn 2.408
_exptl_crystal_density_method 'not measured'
_exptl_crystal_description irregular
_exptl_crystal_F_000 860
_exptl_crystal_size_max 0.28
_exptl_crystal_size_mid 0.26
_exptl_crystal_size_min 0.24
_refine_diff_density_max 1.156
_refine_diff_density_min -1.802
_refine_diff_density_rms 0.160
_refine_ls_abs_structure_details 'Flack H D (1983), Acta Cryst. A39, 876-881'
_refine_ls_abs_structure_Flack 0.005(5)
_refine_ls_extinction_method none
_refine_ls_goodness_of_fit_ref 1.013
_refine_ls_hydrogen_treatment constr
_refine_ls_matrix_type full
_refine_ls_number_parameters 307
_refine_ls_number_reflns 5614
_refine_ls_number_restraints 1
_refine_ls_restrained_S_all 1.013
_refine_ls_R_factor_all 0.0309
_refine_ls_R_factor_gt 0.0294
_refine_ls_shift/su_max 0.001
_refine_ls_shift/su_mean 0.000
_refine_ls_structure_factor_coef Fsqd
_refine_ls_weighting_details 'calc w=1/[\s^2^(Fo^2^)+(0.0436P)^2^+0.0000P] where P=(Fo^2^+2Fc^2^)/3'
_refine_ls_weighting_scheme calc
_refine_ls_wR_factor_gt 0.0711
_refine_ls_wR_factor_ref 0.0717
_reflns_number_gt 5344
_reflns_number_total 5614
_reflns_threshold_expression >2sigma(I)
_cod_data_source_file om7011997-file004.cif
_cod_data_source_block 8
_cod_depositor_comments
;
The following automatic conversions were performed:

'_symmetry_cell_setting' value 'Monoclinic' changed to 'monoclinic'
according to /home/saulius/struct/CIF-dictionaries/cif_core.dic
dictionary named 'cif_core.dic' version 2.4.1 from
2010-06-29.

'_exptl_absorpt_correction_type' value 'Empirical'
changed to 'empirical' according to
/home/saulius/struct/CIF-dictionaries/cif_core.dic dictionary named
'cif_core.dic' version 2.4.1 from 2010-06-29.

Automatic conversion script
Id: cif_fix_values 1715 2011-07-08 13:25:40Z adriana 
;
_cod_original_sg_symbol_H-M 'P 21'
_cod_database_code 4071003

loop_
_symmetry_equiv_pos_as_xyz
'x, y, z'
'-x, y+1/2, -z'

loop_
_atom_site_label
_atom_site_type_symbol
_atom_site_fract_x
_atom_site_fract_y
_atom_site_fract_z
_atom_site_U_iso_or_equiv
_atom_site_adp_type
_atom_site_occupancy
_atom_site_symmetry_multiplicity
_atom_site_calc_flag
_atom_site_refinement_flags
C1 C 0.9073(10) 0.6230(4) 0.1026(8) 0.0288(16) Uani 1 1 d .
H1A H 0.8257 0.5978 0.1564 0.035 Uiso 1 1 calc R
H1B H 0.9381 0.6733 0.1244 0.035 Uiso 1 1 calc R
C2 C 0.9812(9) 0.5863(4) -0.0072(8) 0.0238(15) Uani 1 1 d .
H2A H 0.9504 0.5360 -0.0290 0.029 Uiso 1 1 calc R
H2B H 1.0628 0.6115 -0.0610 0.029 Uiso 1 1 calc R
C3 C 1.1431(9) 0.4238(4) -0.1896(8) 0.0258(15) Uani 1 1 d .
H3 H 1.1859 0.4625 -0.1215 0.031 Uiso 1 1 calc R
C4 C 1.1824(11) 0.3429(6) -0.1258(10) 0.044(2) Uani 1 1 d .
H4A H 1.1241 0.3372 -0.0373 0.065 Uiso 1 1 calc R
H4B H 1.3041 0.3375 -0.1091 0.065 Uiso 1 1 calc R
H4C H 1.1431 0.3040 -0.1915 0.065 Uiso 1 1 calc R
C5 C 1.2325(10) 0.4362(5) -0.3291(9) 0.0354(18) Uani 1 1 d .
H5A H 1.3539 0.4280 -0.3152 0.053 Uiso 1 1 calc R
H5B H 1.2124 0.4878 -0.3616 0.053 Uiso 1 1 calc R
H5C H 1.1880 0.4006 -0.3989 0.053 Uiso 1 1 calc R
C6 C 0.9506(9) 0.4369(4) -0.2136(7) 0.0231(14) Uani 1 1 d .
H6 H 0.9309 0.4867 -0.2599 0.028 Uiso 1 1 calc R
C7 C 0.8572(11) 0.3726(4) -0.2999(8) 0.0321(17) Uani 1 1 d .
H7A H 0.7687 0.3938 -0.3631 0.039 Uiso 1 1 calc R
H7B H 0.9377 0.3434 -0.3558 0.039 Uiso 1 1 calc R
C8 C 0.7744(9) 0.3701(4) -0.0768(8) 0.0244(14) Uani 1 1 d .
C9 C 0.6667(9) 0.3507(4) 0.0454(8) 0.0244(14) Uani 1 1 d .
C10 C 0.5770(9) 0.2836(4) 0.0740(8) 0.0244(14) Uani 1 1 d .
H10 H 0.5843 0.2411 0.0142 0.029 Uiso 1 1 calc R
C11 C 0.4766(10) 0.2815(4) 0.1935(9) 0.0296(16) Uani 1 1 d .
H11 H 0.4133 0.2377 0.2140 0.036 Uiso 1 1 calc R
C12 C 0.4707(9) 0.3447(4) 0.2823(7) 0.0222(14) Uani 1 1 d .
H12 H 0.4024 0.3443 0.3623 0.027 Uiso 1 1 calc R
C13 C 0.5679(8) 0.4087(4) 0.2504(7) 0.0192(13) Uani 1 1 d .
C14 C 0.5852(9) 0.4804(4) 0.3258(7) 0.0211(13) Uani 1 1 d .
C15 C 0.5835(10) 0.5655(4) 0.5020(7) 0.0275(15) Uani 1 1 d .
H15A H 0.6731 0.5581 0.5745 0.033 Uiso 1 1 calc R
H15B H 0.4931 0.5969 0.5413 0.033 Uiso 1 1 calc R
C16 C 0.6563(9) 0.6032(4) 0.3687(7) 0.0199(13) Uani 1 1 d .
H16 H 0.7703 0.6249 0.3904 0.024 Uiso 1 1 calc R
C17 C 0.5375(9) 0.6652(4) 0.3020(7) 0.0215(14) Uani 1 1 d .
H17 H 0.5862 0.6800 0.2106 0.026 Uiso 1 1 calc R
C18 C 0.3565(10) 0.6365(4) 0.2715(8) 0.0290(16) Uani 1 1 d .
H18A H 0.3605 0.5922 0.2106 0.044 Uiso 1 1 calc R
H18B H 0.2905 0.6763 0.2250 0.044 Uiso 1 1 calc R
H18C H 0.3038 0.6229 0.3594 0.044 Uiso 1 1 calc R
C19 C 0.5423(11) 0.7362(4) 0.3980(9) 0.0291(16) Uani 1 1 d .
H19A H 0.6595 0.7521 0.4138 0.044 Uiso 1 1 calc R
H19B H 0.4921 0.7240 0.4877 0.044 Uiso 1 1 calc R
H19C H 0.4785 0.7770 0.3528 0.044 Uiso 1 1 calc R
F1 F 0.0294(7) 0.6948(3) 0.4605(5) 0.0441(12) Uani 1 1 d .
F2 F 0.1692(7) 0.7792(3) 0.6031(6) 0.0452(13) Uani 1 1 d .
F3 F -0.1159(7) 0.7666(4) 0.6118(7) 0.0641(18) Uani 1 1 d .
F4 F -0.0844(10) 0.6407(4) 0.6537(6) 0.083(3) Uani 1 1 d .
F5 F 0.1997(9) 0.6536(4) 0.6443(8) 0.073(2) Uani 1 1 d .
F6 F 0.0530(8) 0.7266(4) 0.7947(5) 0.0567(16) Uani 1 1 d .
I1 I 0.54088(6) 0.55902(2) -0.07882(5) 0.02342(11) Uani 1 1 d .
I2 I 1.05186(6) 0.45270(3) 0.25490(6) 0.03366(13) Uani 1 1 d .
Ir1 Ir 0.79689(3) 0.505771(16) 0.08980(3) 0.01522(6) Uani 1 1 d .
N1 N 0.8539(7) 0.4331(3) -0.0770(6) 0.0176(11) Uani 1 1 d .
N2 N 0.6618(6) 0.4109(3) 0.1332(5) 0.0153(10) Uani 1 1 d .
N3 N 0.6712(7) 0.5357(3) 0.2735(6) 0.0193(11) Uani 1 1 d .
O1 O 0.7810(7) 0.3241(3) -0.1884(6) 0.0308(12) Uani 1 1 d .
O2 O 0.5151(6) 0.4914(3) 0.4525(5) 0.0255(11) Uani 1 1 d .
P1 P 0.0422(3) 0.71026(12) 0.6288(2) 0.0286(4) Uani 1 1 d .

loop_
_atom_site_aniso_label
_atom_site_aniso_U_11
_atom_site_aniso_U_22
_atom_site_aniso_U_33
_atom_site_aniso_U_23
_atom_site_aniso_U_13
_atom_site_aniso_U_12
C1 0.039(4) 0.019(3) 0.029(4) -0.001(3) 0.013(3) -0.015(3)
C2 0.022(3) 0.022(3) 0.028(4) 0.002(3) 0.020(3) -0.011(3)
C3 0.023(3) 0.032(4) 0.023(4) -0.002(3) 0.008(3) -0.002(3)
C4 0.029(4) 0.057(5) 0.046(5) 0.015(4) 0.011(4) 0.024(4)
C5 0.032(4) 0.046(5) 0.029(4) -0.002(3) 0.011(3) -0.004(4)
C6 0.028(4) 0.025(3) 0.016(3) -0.005(3) 0.004(3) -0.002(3)
C7 0.035(4) 0.034(4) 0.028(4) -0.008(3) 0.010(3) -0.005(3)
C8 0.024(3) 0.024(3) 0.025(4) -0.009(3) 0.007(3) 0.001(3)
C9 0.025(3) 0.018(3) 0.031(4) 0.003(3) 0.000(3) 0.001(3)
C10 0.025(3) 0.020(3) 0.029(4) -0.001(3) 0.008(3) -0.004(3)
C11 0.036(4) 0.019(3) 0.034(4) 0.010(3) 0.002(3) -0.008(3)
C12 0.019(3) 0.027(3) 0.021(3) 0.007(3) 0.004(3) -0.004(3)
C13 0.018(3) 0.023(3) 0.017(3) 0.001(3) 0.004(2) -0.001(3)
C14 0.024(3) 0.023(3) 0.017(3) 0.002(2) 0.008(2) -0.001(2)
C15 0.036(4) 0.035(4) 0.012(3) -0.003(3) 0.006(3) -0.002(3)
C16 0.023(3) 0.024(3) 0.012(3) -0.004(3) 0.003(2) -0.002(3)
C17 0.029(4) 0.019(3) 0.016(3) -0.001(3) 0.005(3) 0.003(3)
C18 0.029(4) 0.025(3) 0.033(4) 0.001(3) 0.010(3) 0.000(3)
C19 0.031(4) 0.024(3) 0.033(4) -0.008(3) 0.004(3) 0.000(3)
F1 0.043(3) 0.060(3) 0.030(3) -0.012(2) 0.009(2) -0.006(2)
F2 0.039(3) 0.045(3) 0.052(3) 0.005(2) 0.005(2) -0.016(2)
F3 0.034(3) 0.087(5) 0.072(4) -0.027(4) -0.003(3) 0.018(3)
F4 0.124(6) 0.088(5) 0.035(3) 0.009(3) 0.002(3) -0.079(5)
F5 0.080(5) 0.050(3) 0.087(5) -0.004(3) -0.029(4) 0.028(3)
F6 0.075(4) 0.073(4) 0.023(3) -0.003(2) 0.006(3) -0.041(3)
I1 0.0260(2) 0.0267(2) 0.0176(2) 0.00201(18) 0.00177(17) 0.00155(19)
I2 0.0271(3) 0.0341(3) 0.0394(3) 0.0073(2) -0.0048(2) -0.0008(2)
Ir1 0.01641(10) 0.01528(9) 0.01421(10) 0.00000(9) 0.00514(7) -0.00180(9)
N1 0.020(3) 0.019(3) 0.014(3) -0.002(2) 0.006(2) 0.000(2)
N2 0.014(2) 0.020(3) 0.011(3) 0.000(2) 0.0032(19) 0.001(2)
N3 0.022(3) 0.023(3) 0.013(3) 0.000(2) 0.007(2) 0.005(2)
O1 0.032(3) 0.026(2) 0.035(3) -0.012(2) 0.010(2) -0.008(2)
O2 0.034(3) 0.025(3) 0.018(2) 0.0024(18) 0.0135(19) -0.006(2)
P1 0.0298(10) 0.033(1) 0.023(1) 0.0034(8) 0.0042(8) -0.0064(8)

loop_
_atom_type_symbol
_atom_type_description
_atom_type_scat_dispersion_real
_atom_type_scat_dispersion_imag
_atom_type_scat_source
C C 0.0033 0.0016 'International Tables Vol C Tables 4.2.6.8 and 6.1.1.4'
H H 0.0000 0.0000 'International Tables Vol C Tables 4.2.6.8 and 6.1.1.4'
F F 0.0171 0.0103 'International Tables Vol C Tables 4.2.6.8 and 6.1.1.4'
I I -0.4742 1.8119 'International Tables Vol C Tables 4.2.6.8 and 6.1.1.4'
Ir Ir -1.4442 7.9887 'International Tables Vol C Tables 4.2.6.8 and 6.1.1.4'
N N 0.0061 0.0033 'International Tables Vol C Tables 4.2.6.8 and 6.1.1.4'
O O 0.0106 0.0060 'International Tables Vol C Tables 4.2.6.8 and 6.1.1.4'
P P 0.1023 0.0942 'International Tables Vol C Tables 4.2.6.8 and 6.1.1.4'

loop_
_geom_angle_atom_site_label_1
_geom_angle_atom_site_label_2
_geom_angle_atom_site_label_3
_geom_angle
C2 C1 Ir1 72.3(4)
C2 C1 H1A 120.0
Ir1 C1 H1A 47.7
C2 C1 H1B 120.0
Ir1 C1 H1B 167.7
H1A C1 H1B 120.0
C1 C2 Ir1 72.2(4)
C1 C2 H2A 120.0
Ir1 C2 H2A 47.8
C1 C2 H2B 120.0
Ir1 C2 H2B 167.8
H2A C2 H2B 120.0
C5 C3 C6 108.7(6)
C5 C3 C4 111.8(6)
C6 C3 C4 112.0(6)
C5 C3 H3 108.1
C6 C3 H3 108.1
C4 C3 H3 108.1
C3 C4 H4A 109.5
C3 C4 H4B 109.5
H4A C4 H4B 109.5
C3 C4 H4C 109.5
H4A C4 H4C 109.5
H4B C4 H4C 109.5
C3 C5 H5A 109.5
C3 C5 H5B 109.5
H5A C5 H5B 109.5
C3 C5 H5C 109.5
H5A C5 H5C 109.5
H5B C5 H5C 109.5
N1 C6 C3 112.2(6)
N1 C6 C7 100.1(5)
C3 C6 C7 114.5(6)
N1 C6 H6 109.9
C3 C6 H6 109.9
C7 C6 H6 109.9
O1 C7 C6 103.5(6)
O1 C7 H7A 111.1
C6 C7 H7A 111.1
O1 C7 H7B 111.1
C6 C7 H7B 111.1
H7A C7 H7B 109.0
N1 C8 O1 119.9(7)
N1 C8 C9 119.2(6)
O1 C8 C9 120.8(6)
N2 C9 C10 121.3(7)
N2 C9 C8 109.0(6)
C10 C9 C8 129.7(7)
C11 C10 C9 118.3(7)
C11 C10 H10 120.9
C9 C10 H10 120.9
C10 C11 C12 119.8(6)
C10 C11 H11 120.1
C12 C11 H11 120.1
C11 C12 C13 118.9(6)
C11 C12 H12 120.5
C13 C12 H12 120.5
N2 C13 C12 121.0(6)
N2 C13 C14 109.4(6)
C12 C13 C14 129.5(6)
N3 C14 O2 117.7(6)
N3 C14 C13 120.5(6)
O2 C14 C13 121.8(6)
O2 C15 C16 104.9(5)
O2 C15 H15A 110.8
C16 C15 H15A 110.8
O2 C15 H15B 110.8
C16 C15 H15B 110.8
H15A C15 H15B 108.8
N3 C16 C15 100.8(5)
N3 C16 C17 111.4(5)
C15 C16 C17 113.6(6)
N3 C16 H16 110.2
C15 C16 H16 110.2
C17 C16 H16 110.2
C18 C17 C19 112.7(6)
C18 C17 C16 113.1(6)
C19 C17 C16 108.6(6)
C18 C17 H17 107.4
C19 C17 H17 107.4
C16 C17 H17 107.4
C17 C18 H18A 109.5
C17 C18 H18B 109.5
H18A C18 H18B 109.5
C17 C18 H18C 109.5
H18A C18 H18C 109.5
H18B C18 H18C 109.5
C17 C19 H19A 109.5
C17 C19 H19B 109.5
H19A C19 H19B 109.5
C17 C19 H19C 109.5
H19A C19 H19C 109.5
H19B C19 H19C 109.5
N2 Ir1 N1 76.9(2)
N2 Ir1 N3 77.1(2)
N1 Ir1 N3 154.0(2)
N2 Ir1 C1 162.2(2)
N1 Ir1 C1 120.9(2)
N3 Ir1 C1 85.0(2)
N2 Ir1 C2 162.2(2)
N1 Ir1 C2 85.6(2)
N3 Ir1 C2 120.4(2)
C1 Ir1 C2 35.5(3)
N2 Ir1 I2 89.00(15)
N1 Ir1 I2 93.33(15)
N3 Ir1 I2 87.87(15)
C1 Ir1 I2 90.3(2)
C2 Ir1 I2 88.8(2)
N2 Ir1 I1 91.10(15)
N1 Ir1 I1 86.25(15)
N3 Ir1 I1 92.60(15)
C1 Ir1 I1 89.7(2)
C2 Ir1 I1 91.0(2)
I2 Ir1 I1 179.52(2)
C8 N1 C6 107.2(6)
C8 N1 Ir1 114.6(5)
C6 N1 Ir1 137.7(4)
C9 N2 C13 120.6(6)
C9 N2 Ir1 119.9(4)
C13 N2 Ir1 119.4(4)
C14 N3 C16 108.4(5)
C14 N3 Ir1 113.2(4)
C16 N3 Ir1 138.3(4)
C8 O1 C7 103.8(5)
C14 O2 C15 104.8(5)
F2 P1 F5 90.1(4)
F2 P1 F3 90.1(3)
F5 P1 F3 179.4(4)
F2 P1 F4 179.5(4)
F5 P1 F4 89.6(4)
F3 P1 F4 90.2(4)
F2 P1 F6 89.7(3)
F5 P1 F6 90.0(4)
F3 P1 F6 90.6(4)
F4 P1 F6 90.6(3)
F2 P1 F1 90.1(3)
F5 P1 F1 90.9(3)
F3 P1 F1 88.6(3)
F4 P1 F1 89.6(3)
F6 P1 F1 179.1(4)

loop_
_geom_bond_atom_site_label_1
_geom_bond_atom_site_label_2
_geom_bond_distance
C1 C2 1.352(10)
C1 Ir1 2.215(7)
C1 H1A 0.9300
C1 H1B 0.9300
C2 Ir1 2.216(6)
C2 H2A 0.9300
C2 H2B 0.9300
C3 C5 1.512(10)
C3 C6 1.525(10)
C3 C4 1.558(11)
C3 H3 0.9800
C4 H4A 0.9600
C4 H4B 0.9600
C4 H4C 0.9600
C5 H5A 0.9600
C5 H5B 0.9600
C5 H5C 0.9600
C6 N1 1.503(8)
C6 C7 1.552(10)
C6 H6 0.9800
C7 O1 1.479(9)
C7 H7A 0.9700
C7 H7B 0.9700
C8 N1 1.259(8)
C8 O1 1.320(8)
C8 C9 1.476(10)
C9 N2 1.334(9)
C9 C10 1.390(9)
C10 C11 1.382(11)
C10 H10 0.9300
C11 C12 1.382(11)
C11 H11 0.9300
C12 C13 1.382(9)
C12 H12 0.9300
C13 N2 1.335(8)
C13 C14 1.440(9)
C14 N3 1.276(8)
C14 O2 1.333(8)
C15 O2 1.466(8)
C15 C16 1.533(9)
C15 H15A 0.9700
C15 H15B 0.9700
C16 N3 1.483(8)
C16 C17 1.542(9)
C16 H16 0.9800
C17 C18 1.514(10)
C17 C19 1.529(9)
C17 H17 0.9800
C18 H18A 0.9600
C18 H18B 0.9600
C18 H18C 0.9600
C19 H19A 0.9600
C19 H19B 0.9600
C19 H19C 0.9600
F1 P1 1.602(5)
F2 P1 1.576(5)
F3 P1 1.578(6)
F4 P1 1.582(6)
F5 P1 1.576(6)
F6 P1 1.583(5)
I1 Ir1 2.6776(5)
I2 Ir1 2.6518(5)
Ir1 N2 2.004(5)
Ir1 N1 2.068(5)
Ir1 N3 2.068(5)
